data_7134864
loop_
_publ_author_name
'Shao, Zhen-Wu'
'Qiu, Yuqing'
'Xiong, Chaozhi'
'Liu, Chong'

_publ_section_title
;
 Isomerism and transformation of Zr-hydroxamate metal-organic frameworks.
;
_journal_issue 69
_journal_name_full 'Chemical communications (Cambridge, England)'
_journal_page_first 12960
_journal_page_last 12963
_journal_paper_doi 10.1039/d5cc03911h
_journal_volume 61
_journal_year 2025
_chemical_absolute_configuration ad
_chemical_formula_moiety 'C16 H12 N4 O8 Zr, 6.8[CH3OH]'
_chemical_formula_sum 'C22.8 H39.2 N4 O14.8 Zr'
_chemical_formula_weight 697.40
_chemical_name_systematic SUM-16
_space_group_crystal_system tetragonal
_space_group_IT_number 122
_space_group_name_Hall 'I -4 2bw'
_space_group_name_H-M_alt 'I -4 2 d'
_atom_sites_solution_hydrogens geom
_atom_sites_solution_primary dual
_audit_creation_date 2025-07-24
_audit_creation_method
;
Olex2 1.5
(compiled 2025.07.13 svn.rb7424aed for OlexSys, GUI svn.r7311)
;
_audit_update_record
;
2025-07-24 deposited with the CCDC.	2025-07-28 downloaded from the CCDC.
;
_cell_angle_alpha 90
_cell_angle_beta 90
_cell_angle_gamma 90
_cell_formula_units_Z 4
_cell_length_a 8.9734(12)
_cell_length_b 8.9734(12)
_cell_length_c 41.816(8)
_cell_measurement_reflns_used 4184
_cell_measurement_temperature 150.00
_cell_measurement_theta_max 51.34
_cell_measurement_theta_min 6.29
_cell_volume 3367.1(9)
_computing_cell_refinement 'SAINT V8.41 (Bruker, 2024)'
_computing_data_collection 'APEX6 V2024.9-1 (Bruker, 2025)'
_computing_data_reduction 'SAINT V8.41 (Bruker, 2024)'
_computing_molecular_graphics 'Olex2 1.5 (Dolomanov et al., 2009)'
_computing_publication_material 'Olex2 1.5 (Dolomanov et al., 2009)'
_computing_structure_refinement 'SHELXL 2019/3 (Sheldrick, 2015)'
_computing_structure_solution 'SHELXT 2014/5 (Sheldrick, 2014)'
_diffrn_ambient_temperature 150.00
_diffrn_detector CPAD
_diffrn_detector_area_resol_mean 7.41
_diffrn_detector_type 'Bruker PHOTON II'
_diffrn_measured_fraction_theta_full 0.985
_diffrn_measured_fraction_theta_max 0.984
_diffrn_measurement_device 'four-circle diffractometer'
_diffrn_measurement_device_type 'Bruker D8 VENTURE MetalJet PHOTON II'
_diffrn_measurement_method '\w and \f shutterless scans'
_diffrn_measurement_specimen_support 'nylon loop'
_diffrn_radiation_monochromator 'Helios Multi-layer Optic'
_diffrn_radiation_probe x-ray
_diffrn_radiation_type GaK\a
_diffrn_radiation_wavelength 1.34139
_diffrn_reflns_av_R_equivalents 0.0452
_diffrn_reflns_av_unetI/netI 0.0371
_diffrn_reflns_Laue_measured_fraction_full 0.985
_diffrn_reflns_Laue_measured_fraction_max 0.984
_diffrn_reflns_limit_h_max 10
_diffrn_reflns_limit_h_min -10
_diffrn_reflns_limit_k_max 10
_diffrn_reflns_limit_k_min -10
_diffrn_reflns_limit_l_max 48
_diffrn_reflns_limit_l_min -48
_diffrn_reflns_number 5210
_diffrn_reflns_point_group_measured_fraction_full 0.969
_diffrn_reflns_point_group_measured_fraction_max 0.969
_diffrn_reflns_theta_full 51.341
_diffrn_reflns_theta_max 51.341
_diffrn_reflns_theta_min 6.294
_diffrn_source 'Excillum MetalJet'
_diffrn_source_current 2.86
_diffrn_source_power 0.1997996
_diffrn_source_target 'Gallium (Ga) rich alloy'
_diffrn_source_type 'Liquid Metal Source'
_diffrn_source_voltage 69.86
_diffrn_standards_number 0
_exptl_absorpt_coefficient_mu 2.174
_exptl_absorpt_correction_T_max 0.4528
_exptl_absorpt_correction_T_min 0.2769
_exptl_absorpt_correction_type multi-scan
_exptl_absorpt_process_details
;
SADABS-2016/2 (Bruker,2016/2) was used for absorption correction.
wR2(int) was 0.1653 before and 0.0612 after correction.
The Ratio of minimum to maximum transmission is 0.6115.
The \l/2 correction factor is Not present.
;
_exptl_crystal_colour colourless
_exptl_crystal_colour_primary colourless
_exptl_crystal_density_diffrn 1.376
_exptl_crystal_description block
_exptl_crystal_F_000 1450
_exptl_crystal_size_max 0.12
_exptl_crystal_size_mid 0.1
_exptl_crystal_size_min 0.08
_refine_diff_density_max 0.525
_refine_diff_density_min -0.345
_refine_diff_density_rms 0.064
_refine_ls_abs_structure_details
;
 Refined as an inversion twin.
;
_refine_ls_abs_structure_Flack 0.49(4)
_refine_ls_extinction_method none
_refine_ls_goodness_of_fit_ref 1.132
_refine_ls_hydrogen_treatment constr
_refine_ls_matrix_type full
_refine_ls_number_parameters 82
_refine_ls_number_reflns 1356
_refine_ls_number_restraints 38
_refine_ls_restrained_S_all 1.159
_refine_ls_R_factor_all 0.0424
_refine_ls_R_factor_gt 0.0404
_refine_ls_shift/su_max 0.000
_refine_ls_shift/su_mean 0.000
_refine_ls_structure_factor_coef Fsqd
_refine_ls_weighting_details 'w=1/[\s^2^(Fo^2^)+(0.0856P)^2^] where P=(Fo^2^+2Fc^2^)/3'
_refine_ls_weighting_scheme calc
_refine_ls_wR_factor_gt 0.1170
_refine_ls_wR_factor_ref 0.1184
_reflns_Friedel_coverage 0.701
_reflns_Friedel_fraction_full 0.947
_reflns_Friedel_fraction_max 0.947
_reflns_number_gt 1246
_reflns_number_total 1356
_reflns_threshold_expression 'I > 2\s(I)'
_cod_data_source_file d5cc03911h2.cif
_cod_data_source_block SUM-16
_cod_depositor_comments
;
The following automatic conversions were performed:

data item '_diffrn_radiation_probe' value 'X-ray' was changed to
'x-ray' in accordance with the
/home/data/users/saulius/crontab/automatic-downloads/rss-feeds/RSC/lib/dictionaries/cif_core.dic
dictionary named 'cif_core.dic' version 2.4.2 last updated on
2011-04-26.

Automatic conversion script
Id: cif_fix_values 8170 2020-07-09 18:12:32Z antanas 

 Adding full bibliography for 7134864--7134865.cif.
;
_cod_original_cell_volume 3367.1(11)
_cod_original_formula_sum 'C22.80 H39.20 N4 O14.80 Zr'
_cod_database_code 7134864
_shelx_shelxl_version_number 2019/3
_shelx_space_group_comment
;
The symmetry employed for this shelxl refinement is uniquely defined
by the following loop, which should always be used as a source of
symmetry information in preference to the above space-group names.
They are only intended as comments.
;
_shelx_estimated_absorpt_t_max 0.845
_shelx_estimated_absorpt_t_min 0.780
_olex2_refinement_description
;
1. Twinned data refinement
 Scales: 0.51(4)
 0.49(4)
2. Fixed Uiso
 At 1.2 times of:
  All C(H) groups, All N(H) groups
3. Restrained distances
 C2-C1
 1.5 with sigma of 0.01
 C5-C1_$1
 1.5 with sigma of 0.01
4. Uiso/Uaniso restraints and constraints
C2 \\sim C3 \\sim C4 \\sim C5 \\sim C6 \\sim C7: within 2A with sigma of 0.01
and sigma for terminal atoms of 0.02 within 2A
5. Others
 Fixed Sof: C2(0.5) C3(0.5) H3(0.5) C4(0.5) H4(0.5) C5(0.5) C6(0.5) H6(0.5)
 C7(0.5) H7(0.5)
6.a Aromatic/amide H refined with riding coordinates:
 N1(H1), C3(H3), C4(H4), C6(H6), C7(H7)
6.b Fitted hexagon refined as free rotating group:
 C2(C3,C4,C5,C6,C7)
;
_smtbx_masks_special_details
;
A solvent mask was calculated and 461 electrons were 
found in a volume of 1960\%A^3^ in 1 void per unit cell. 
This is consistent with the presence of 
6.8[CH3OH] per Asymmetric Unit 
which account for 490 electrons 
per unit cell.
;
_smtbx_masks_void_probe_radius 1.2
_smtbx_masks_void_truncation_radius 1.2
_olex2_submission_special_instructions 'No special instructions were received'
_site XU

loop_
_space_group_symop_operation_xyz
'x, y, z'
'-x, -y, z'
'y, -x, -z'
'-y, x, -z'
'-x+1/2, y, -z+3/4'
'x+1/2, -y, -z+3/4'
'-y+1/2, -x, z+3/4'
'y+1/2, x, z+3/4'
'x+1/2, y+1/2, z+1/2'
'-x+1/2, -y+1/2, z+1/2'
'y+1/2, -x+1/2, -z+1/2'
'-y+1/2, x+1/2, -z+1/2'
'-x+1, y+1/2, -z+5/4'
'x+1, -y+1/2, -z+5/4'
'-y+1, -x+1/2, z+5/4'
'y+1, x+1/2, z+5/4'

loop_
_atom_site_label
_atom_site_type_symbol
_atom_site_fract_x
_atom_site_fract_y
_atom_site_fract_z
_atom_site_U_iso_or_equiv
_atom_site_adp_type
_atom_site_occupancy
_atom_site_site_symmetry_order
_atom_site_calc_flag
_atom_site_refinement_flags_posn
_atom_site_refinement_flags_adp
_atom_site_refinement_flags_occupancy
_atom_site_disorder_assembly
_atom_site_disorder_group
Zr1 Zr 0.500000 1.000000 0.750000 0.0547(4) Uani 1 4 d S T P . .
O1 O 0.5006(5) 0.8520(4) 0.70649(7) 0.0637(9) Uani 1 1 d . . . . .
O2 O 0.2770(5) 0.9611(5) 0.73406(8) 0.0699(12) Uani 1 1 d . . . . .
N1 N 0.2655(6) 0.9087(7) 0.70270(11) 0.0748(16) Uani 1 1 d . . . . .
H1 H 0.180765 0.912806 0.692140 0.090 Uiso 1 1 calc R U . . .
C1 C 0.3874(9) 0.8525(9) 0.68951(13) 0.0709(19) Uani 1 1 d D . . . .
C2 C 0.3716(18) 0.8035(18) 0.6563(2) 0.074(5) Uani 0.5 1 d DG U P A -1
C3 C 0.5079(11) 0.759(3) 0.6437(4) 0.072(4) Uani 0.5 1 d G U P A -1
H3 H 0.594537 0.760127 0.656758 0.086 Uiso 0.5 1 calc R U P A -1
C4 C 0.5176(11) 0.714(3) 0.6120(4) 0.074(4) Uani 0.5 1 d G U P A -1
H4 H 0.610843 0.684097 0.603344 0.089 Uiso 0.5 1 calc R U P A -1
C5 C 0.3909(18) 0.7132(17) 0.5928(2) 0.069(4) Uani 0.5 1 d DG U P A -1
C6 C 0.2546(11) 0.7572(18) 0.6054(3) 0.093(5) Uani 0.5 1 d G U P A -1
H6 H 0.167960 0.756510 0.592371 0.112 Uiso 0.5 1 calc R U P A -1
C7 C 0.2449(11) 0.8024(19) 0.6372(3) 0.099(5) Uani 0.5 1 d G U P A -1
H7 H 0.151652 0.832541 0.645784 0.118 Uiso 0.5 1 calc R U P A -1

loop_
_atom_site_aniso_label
_atom_site_aniso_U_11
_atom_site_aniso_U_22
_atom_site_aniso_U_33
_atom_site_aniso_U_23
_atom_site_aniso_U_13
_atom_site_aniso_U_12
Zr1 0.0729(5) 0.0729(5) 0.0182(4) 0.000 0.000 0.000
O1 0.074(2) 0.086(2) 0.0307(15) -0.0033(15) -0.007(2) 0.005(3)
O2 0.071(2) 0.105(3) 0.0339(17) -0.0141(19) 0.0072(17) -0.003(2)
N1 0.066(3) 0.124(5) 0.035(2) -0.014(3) 0.011(2) -0.004(3)
C1 0.086(5) 0.098(5) 0.029(3) 0.005(3) -0.008(3) -0.014(4)
C2 0.062(8) 0.122(9) 0.039(8) 0.007(8) 0.002(7) 0.002(8)
C3 0.055(6) 0.109(9) 0.051(7) -0.016(7) 0.009(7) 0.006(8)
C4 0.071(7) 0.109(9) 0.043(6) -0.014(7) 0.002(7) 0.018(8)
C5 0.058(8) 0.125(9) 0.025(6) -0.005(7) 0.002(6) 0.025(7)
C6 0.091(7) 0.127(11) 0.061(9) 0.006(8) 0.022(7) 0.018(8)
C7 0.096(8) 0.125(11) 0.075(9) 0.011(8) -0.004(8) 0.017(8)

loop_
_atom_type_symbol
_atom_type_description
_atom_type_scat_dispersion_real
_atom_type_scat_dispersion_imag
_atom_type_scat_source
C C 0.0137 0.0067 'International Tables Vol C Tables 4.2.6.8 and 6.1.1.4'
H H 0.0000 0.0000 'International Tables Vol C Tables 4.2.6.8 and 6.1.1.4'
N N 0.0241 0.0134 'International Tables Vol C Tables 4.2.6.8 and 6.1.1.4'
O O 0.0389 0.0241 'International Tables Vol C Tables 4.2.6.8 and 6.1.1.4'
Zr Zr -0.3750 1.7612 'International Tables Vol C Tables 4.2.6.8 and 6.1.1.4'

loop_
_geom_angle_atom_site_label_1
_geom_angle_atom_site_label_2
_geom_angle_atom_site_label_3
_geom_angle
_geom_angle_site_symmetry_1
_geom_angle_site_symmetry_3
_geom_angle_publ_flag
O1 Zr1 O1 130.72(12) . 12_656 ?
O1 Zr1 O1 72.26(18) . 2_675 ?
O1 Zr1 O1 130.72(12) 12_656 2_675 ?
O1 Zr1 O1 130.72(12) 2_675 11_466 ?
O1 Zr1 O1 130.72(12) . 11_466 ?
O1 Zr1 O1 72.26(18) 12_656 11_466 ?
O2 Zr1 O1 143.52(13) 2_675 11_466 ?
O2 Zr1 O1 80.92(16) 2_675 . ?
O2 Zr1 O1 143.52(13) . 12_656 ?
O2 Zr1 O1 69.78(16) 11_466 11_466 ?
O2 Zr1 O1 80.91(16) . 2_675 ?
O2 Zr1 O1 72.51(13) 2_675 12_656 ?
O2 Zr1 O1 72.51(13) . 11_466 ?
O2 Zr1 O1 80.92(17) 11_466 12_656 ?
O2 Zr1 O1 69.78(16) . . ?
O2 Zr1 O1 143.52(13) 12_656 2_675 ?
O2 Zr1 O1 69.78(16) 2_675 2_675 ?
O2 Zr1 O1 72.51(13) 11_466 2_675 ?
O2 Zr1 O1 80.92(17) 12_656 11_466 ?
O2 Zr1 O1 72.51(13) 12_656 . ?
O2 Zr1 O1 143.52(13) 11_466 . ?
O2 Zr1 O1 69.78(16) 12_656 12_656 ?
O2 Zr1 O2 95.58(5) 11_466 . ?
O2 Zr1 O2 143.67(18) 2_675 . ?
O2 Zr1 O2 95.58(5) 11_466 2_675 ?
O2 Zr1 O2 95.58(5) 12_656 . ?
O2 Zr1 O2 95.58(5) 2_675 12_656 ?
O2 Zr1 O2 143.67(18) 11_466 12_656 ?
C1 O1 Zr1 117.3(4) . . ?
N1 O2 Zr1 114.6(3) . . ?
O2 N1 H1 121.4 . . ?
C1 N1 O2 117.3(5) . . ?
C1 N1 H1 121.4 . . ?
O1 C1 N1 116.1(5) . . ?
O1 C1 C2 128.5(9) . . ?
N1 C1 C2 115.4(8) . . ?
C3 C2 C1 111.1(12) . . ?
C3 C2 C7 120.0 . . ?
C7 C2 C1 128.9(12) . . ?
C2 C3 H3 120.0 . . ?
C4 C3 C2 120.0 . . ?
C4 C3 H3 120.0 . . ?
C3 C4 H4 120.0 . . ?
C3 C4 C5 120.0 . . ?
C5 C4 H4 120.0 . . ?
C6 C5 C4 120.0 . . ?
C5 C6 H6 120.0 . . ?
C7 C6 C5 120.0 . . ?
C7 C6 H6 120.0 . . ?
C2 C7 H7 120.0 . . ?
C6 C7 C2 120.0 . . ?
C6 C7 H7 120.0 . . ?

loop_
_geom_bond_atom_site_label_1
_geom_bond_atom_site_label_2
_geom_bond_distance
_geom_bond_site_symmetry_2
_geom_bond_publ_flag
Zr1 O1 2.253(3) 12_656 ?
Zr1 O1 2.253(3) 11_466 ?
Zr1 O1 2.253(3) 2_675 ?
Zr1 O1 2.252(3) . ?
Zr1 O2 2.138(4) 11_466 ?
Zr1 O2 2.138(4) 12_656 ?
Zr1 O2 2.138(4) . ?
Zr1 O2 2.138(4) 2_675 ?
O1 C1 1.240(8) . ?
O2 N1 1.397(6) . ?
N1 H1 0.8800 . ?
N1 C1 1.325(9) . ?
C1 C2 1.464(10) . ?
C2 C3 1.3900 . ?
C2 C7 1.3900 . ?
C3 H3 0.9500 . ?
C3 C4 1.3900 . ?
C4 H4 0.9500 . ?
C4 C5 1.3900 . ?
C5 C6 1.3900 . ?
C6 H6 0.9500 . ?
C6 C7 1.3900 . ?
C7 H7 0.9500 . ?

loop_
_geom_torsion_atom_site_label_1
_geom_torsion_atom_site_label_2
_geom_torsion_atom_site_label_3
_geom_torsion_atom_site_label_4
_geom_torsion
_geom_torsion_site_symmetry_1
_geom_torsion_site_symmetry_2
_geom_torsion_site_symmetry_3
_geom_torsion_site_symmetry_4
_geom_torsion_publ_flag
Zr1 O1 C1 N1 -16.7(9) . . . . ?
Zr1 O1 C1 C2 161.0(10) . . . . ?
Zr1 O2 N1 C1 17.2(8) . . . . ?
O1 C1 C2 C3 -3.3(13) . . . . ?
O1 C1 C2 C7 179.4(10) . . . . ?
O2 N1 C1 O1 0.0(10) . . . . ?
O2 N1 C1 C2 -178.1(9) . . . . ?
N1 C1 C2 C3 174.5(9) . . . . ?
N1 C1 C2 C7 -2.8(17) . . . . ?
C1 C2 C3 C4 -177.6(11) . . . . ?
C1 C2 C7 C6 177.1(13) . . . . ?
C2 C3 C4 C5 0.0 . . . . ?
C3 C2 C7 C6 0.0 . . . . ?
C3 C4 C5 C6 0.0 . . . . ?
C4 C5 C6 C7 0.0 . . . . ?
C5 C6 C7 C2 0.0 . . . . ?
C7 C2 C3 C4 0.0 . . . . ?

loop_
_twin_individual_id
_twin_individual_mass_fraction_refined
1 0.51(4)
2 0.49(4)

loop_
_smtbx_masks_void_nr
_smtbx_masks_void_average_x
_smtbx_masks_void_average_y
_smtbx_masks_void_average_z
_smtbx_masks_void_volume
_smtbx_masks_void_count_electrons
_smtbx_masks_void_content
1 -0.201 -0.298 -0.584 1960.3 461.2 '27.2 CH3OH'
